data_4030696
loop_
_publ_author_name
'Yu, Wesley Zongrong'
'Chen, Feng'
'Cheng, Yi An'
'Yeung, Ying-Yeung'

_publ_section_title
;
 Catalyst-free and metal-free electrophilic bromoamidation of unactivated
 olefins using the N-bromosuccinimide/sulfonamide protocol.
;
_journal_issue 5
_journal_name_full 'The Journal of organic chemistry'
_journal_page_first 2815
_journal_page_last 2821
_journal_paper_doi 10.1021/jo502416r
_journal_volume 80
_journal_year 2015
_chemical_formula_sum 'C12 H13 Br F3 N O4 S'
_chemical_formula_weight 404.20
_chemical_name_systematic
; 
 ? 
;
_space_group_crystal_system monoclinic
_space_group_IT_number 14
_space_group_name_Hall '-P 2yn'
_space_group_name_H-M_alt 'P 1 21/n 1'
_symmetry_space_group_name_Hall '-P 2yn'
_symmetry_space_group_name_H-M 'P 1 21/n 1'
_atom_sites_solution_hydrogens mixed
_audit_creation_method SHELXL-2013
_cell_angle_alpha 90
_cell_angle_beta 97.383(2)
_cell_angle_gamma 90
_cell_formula_units_Z 4
_cell_length_a 5.9416(5)
_cell_length_b 20.5120(16)
_cell_length_c 12.1325(9)
_cell_measurement_reflns_used 9978
_cell_measurement_temperature 100(2)
_cell_measurement_theta_max 28.26
_cell_measurement_theta_min 2.61
_cell_volume 1466.4(2)
_computing_cell_refinement 'Bruker SAINT'
_computing_data_collection 'Bruker APEX2'
_computing_data_reduction 'Bruker SAINT'
_computing_molecular_graphics 'Bruker SHELXTL'
_computing_publication_material 'Bruker SHELXTL'
_computing_structure_refinement 'SHELXL-2013 (Sheldrick, 2013)'
_computing_structure_solution 'SHELXS-97 (Sheldrick 2008)'
_diffrn_ambient_temperature 100(2)
_diffrn_measured_fraction_theta_full 0.999
_diffrn_measured_fraction_theta_max 0.999
_diffrn_measurement_device_type 'Bruker D8 Venture'
_diffrn_measurement_method '\f and \w scans'
_diffrn_radiation_type MoK\a
_diffrn_radiation_wavelength 0.71073
_diffrn_reflns_av_R_equivalents 0.0449
_diffrn_reflns_av_unetI/netI 0.0254
_diffrn_reflns_Laue_measured_fraction_full 0.999
_diffrn_reflns_Laue_measured_fraction_max 0.999
_diffrn_reflns_limit_h_max 7
_diffrn_reflns_limit_h_min -7
_diffrn_reflns_limit_k_max 27
_diffrn_reflns_limit_k_min -27
_diffrn_reflns_limit_l_max 16
_diffrn_reflns_limit_l_min -16
_diffrn_reflns_number 30608
_diffrn_reflns_point_group_measured_fraction_full 0.999
_diffrn_reflns_point_group_measured_fraction_max 0.999
_diffrn_reflns_theta_full 25.242
_diffrn_reflns_theta_max 28.338
_diffrn_reflns_theta_min 2.610
_diffrn_source 'Sealed Microfocusing Source'
_exptl_absorpt_coefficient_mu 2.996
_exptl_absorpt_correction_T_max 0.7457
_exptl_absorpt_correction_T_min 0.5800
_exptl_absorpt_correction_type multi-scan
_exptl_absorpt_process_details 'Sadabs, (Sheldrick 2012)'
_exptl_crystal_colour Colourless
_exptl_crystal_density_diffrn 1.831
_exptl_crystal_density_meas ?
_exptl_crystal_density_method 'Not Measured'
_exptl_crystal_description Block
_exptl_crystal_F_000 808
_exptl_crystal_size_max 0.260
_exptl_crystal_size_mid 0.200
_exptl_crystal_size_min 0.160
_refine_diff_density_max 0.856
_refine_diff_density_min -0.535
_refine_diff_density_rms 0.084
_refine_ls_extinction_method none
_refine_ls_goodness_of_fit_ref 1.108
_refine_ls_hydrogen_treatment mixed
_refine_ls_matrix_type full
_refine_ls_number_parameters 211
_refine_ls_number_reflns 3647
_refine_ls_number_restraints 2
_refine_ls_restrained_S_all 1.108
_refine_ls_R_factor_all 0.0403
_refine_ls_R_factor_gt 0.0327
_refine_ls_shift/su_max 0.001
_refine_ls_shift/su_mean 0.000
_refine_ls_structure_factor_coef Fsqd
_refine_ls_weighting_details 'w=1/[\s^2^(Fo^2^)+(0.0258P)^2^+2.3120P] where P=(Fo^2^+2Fc^2^)/3'
_refine_ls_weighting_scheme calc
_refine_ls_wR_factor_gt 0.0716
_refine_ls_wR_factor_ref 0.0740
_reflns_Friedel_coverage 0.000
_reflns_number_gt 3212
_reflns_number_total 3647
_reflns_threshold_expression 'I > 2\s(I)'
_cod_data_source_file jo502416r_si_004.cif
_cod_data_source_block E334
_cod_depositor_comments
;
The following automatic conversions were performed:

'_exptl_absorpt_correction_type' value 'Multi-scan' changed to
'multi-scan' according to
/usr/data/users/saulius/crontab/automatic-downloads/rss-feeds/ACS/lib/dictionaries/cif_core.dic
dictionary named 'cif_core.dic' version 2.4.2 from 2011-04-26.

'_exptl_crystal_density_meas' value 'Not Measured' was changed to '?'
- the value is perceived as not measured.

Automatic conversion script
Id: cif_fix_values 3008 2015-01-20 13:52:24Z robertas 

 Adding full bibliography for 4030691--4030696.cif.
;
_cod_database_code 4030696
_shelx_space_group_comment
; 
The symmetry employed for this shelxl refinement is uniquely defined 
by the following loop, which should always be used as a source of 
symmetry information in preference to the above space-group names. 
They are only intended as comments. 
;
_shelx_estimated_absorpt_t_min 0.510
_shelx_estimated_absorpt_t_max 0.646
_shelxl_version_number 2013-4

loop_
_space_group_symop_operation_xyz
'x, y, z'
'-x+1/2, y+1/2, -z+1/2'
'-x, -y, -z'
'x-1/2, -y-1/2, z-1/2'

loop_
_atom_site_label
_atom_site_type_symbol
_atom_site_fract_x
_atom_site_fract_y
_atom_site_fract_z
_atom_site_U_iso_or_equiv
_atom_site_adp_type
_atom_site_occupancy
_atom_site_site_symmetry_order
_atom_site_calc_flag
_atom_site_refinement_flags_posn
_atom_site_refinement_flags_adp
Br1 Br 0.98503(4) 0.66488(2) 0.82054(2) 0.01842(8) Uani 1 1 d . .
S1 S 0.59519(10) 0.61669(3) 0.51108(5) 0.01732(13) Uani 1 1 d . .
O1 O 1.3909(3) 0.72333(9) 0.71647(14) 0.0178(3) Uani 1 1 d D .
F1 F 1.0425(3) 0.43893(8) 0.93849(15) 0.0350(4) Uani 1 1 d . .
F2 F 0.6952(3) 0.43601(9) 0.97169(15) 0.0361(4) Uani 1 1 d . .
F3 F 0.8137(3) 0.36766(8) 0.85731(16) 0.0366(4) Uani 1 1 d . .
H1O H 1.461(5) 0.7292(15) 0.7786(17) 0.029(8) Uiso 1 1 d D .
O2 O 1.0686(3) 0.73132(10) 0.41498(14) 0.0223(4) Uani 1 1 d D .
H2O H 1.154(5) 0.7012(13) 0.427(3) 0.039(10) Uiso 1 1 d D .
O3 O 0.7285(3) 0.59984(9) 0.42520(15) 0.0252(4) Uani 1 1 d . .
O4 O 0.3518(3) 0.62208(9) 0.48671(15) 0.0222(4) Uani 1 1 d . .
N1 N 0.6793(3) 0.68643(10) 0.56208(17) 0.0158(4) Uani 1 1 d . .
H1N H 0.593(5) 0.6997(14) 0.605(2) 0.017(7) Uiso 1 1 d . .
C1 C 0.9776(4) 0.73099(11) 0.70540(19) 0.0149(4) Uani 1 1 d . .
H1 H 0.8583 0.7637 0.7175 0.018 Uiso 1 1 calc R U
C2 C 1.2035(4) 0.76732(12) 0.7038(2) 0.0163(5) Uani 1 1 d . .
H2 H 1.2228 0.8022 0.7618 0.020 Uiso 1 1 calc R U
C3 C 1.1770(4) 0.79672(12) 0.5865(2) 0.0203(5) Uani 1 1 d . .
H3A H 1.3232 0.7948 0.5556 0.024 Uiso 1 1 calc R U
H3B H 1.1294 0.8429 0.5888 0.024 Uiso 1 1 calc R U
C4 C 0.9954(4) 0.75671(12) 0.51358(19) 0.0177(5) Uani 1 1 d . .
H4 H 0.8621 0.7858 0.4914 0.021 Uiso 1 1 calc R U
C5 C 0.9205(4) 0.70272(11) 0.58894(18) 0.0143(4) Uani 1 1 d . .
H5 H 1.0140 0.6628 0.5818 0.017 Uiso 1 1 calc R U
C6 C 0.6530(4) 0.55892(12) 0.6192(2) 0.0176(5) Uani 1 1 d . .
C7 C 0.8531(4) 0.52308(13) 0.6262(2) 0.0227(5) Uani 1 1 d . .
H7 H 0.9513 0.5273 0.5707 0.027 Uiso 1 1 calc R U
C8 C 0.9075(4) 0.48109(13) 0.7155(2) 0.0239(5) Uani 1 1 d . .
H8 H 1.0425 0.4558 0.7211 0.029 Uiso 1 1 calc R U
C9 C 0.7638(4) 0.47633(12) 0.7960(2) 0.0215(5) Uani 1 1 d . .
C10 C 0.5643(4) 0.51237(13) 0.7891(2) 0.0229(5) Uani 1 1 d . .
H10 H 0.4673 0.5085 0.8452 0.027 Uiso 1 1 calc R U
C11 C 0.5079(4) 0.55398(13) 0.6998(2) 0.0206(5) Uani 1 1 d . .
H11 H 0.3718 0.5788 0.6939 0.025 Uiso 1 1 calc R U
C12 C 0.8269(5) 0.43058(13) 0.8909(2) 0.0270(6) Uani 1 1 d . .

loop_
_atom_site_aniso_label
_atom_site_aniso_U_11
_atom_site_aniso_U_22
_atom_site_aniso_U_33
_atom_site_aniso_U_23
_atom_site_aniso_U_13
_atom_site_aniso_U_12
Br1 0.02008(12) 0.02143(13) 0.01343(11) 0.00120(9) 0.00095(8) -0.00183(9)
S1 0.0154(3) 0.0204(3) 0.0159(3) -0.0041(2) 0.0009(2) -0.0023(2)
O1 0.0124(8) 0.0241(9) 0.0162(8) -0.0023(7) -0.0011(6) 0.0029(7)
F1 0.0296(9) 0.0260(9) 0.0454(10) 0.0034(7) -0.0096(7) 0.0016(7)
F2 0.0419(10) 0.0312(9) 0.0356(10) 0.0090(7) 0.0072(8) 0.0053(8)
F3 0.0446(10) 0.0136(8) 0.0488(11) 0.0011(7) -0.0044(8) -0.0012(7)
O2 0.0227(9) 0.0299(11) 0.0144(8) 0.0040(7) 0.0027(7) -0.0007(8)
O3 0.0258(9) 0.0292(10) 0.0214(9) -0.0082(8) 0.0062(7) -0.0014(8)
O4 0.0159(8) 0.0241(9) 0.0252(9) -0.0034(7) -0.0020(7) -0.0038(7)
N1 0.0115(9) 0.0186(10) 0.0175(10) -0.0031(8) 0.0025(8) -0.0010(7)
C1 0.0131(10) 0.0169(11) 0.0142(11) 0.0013(9) 0.0000(8) 0.0014(8)
C2 0.0129(10) 0.0174(11) 0.0182(11) -0.0022(9) -0.0001(8) -0.0002(9)
C3 0.0186(11) 0.0201(12) 0.0218(12) 0.0047(10) 0.0010(9) -0.0035(9)
C4 0.0147(10) 0.0214(12) 0.0164(11) 0.0041(9) 0.0003(8) -0.0008(9)
C5 0.0125(10) 0.0175(12) 0.0125(11) 0.0001(8) 0.0004(8) -0.0006(8)
C6 0.0174(11) 0.0150(11) 0.0201(12) -0.0047(9) 0.0007(9) -0.0029(9)
C7 0.0194(12) 0.0229(13) 0.0265(13) -0.0078(10) 0.0054(10) 0.0013(10)
C8 0.0210(12) 0.0175(12) 0.0328(14) -0.0066(10) 0.0021(10) 0.0044(10)
C9 0.0220(12) 0.0143(12) 0.0270(13) -0.0028(10) -0.0011(10) -0.0014(9)
C10 0.0204(12) 0.0211(13) 0.0280(14) 0.0010(10) 0.0060(10) -0.0012(10)
C11 0.0152(11) 0.0217(12) 0.0253(13) 0.0001(10) 0.0033(9) 0.0008(9)
C12 0.0283(14) 0.0160(12) 0.0353(15) -0.0004(11) -0.0017(11) 0.0008(10)

loop_
_atom_type_symbol
_atom_type_description
_atom_type_scat_dispersion_real
_atom_type_scat_dispersion_imag
_atom_type_scat_source
C C 0.0033 0.0016 'International Tables Vol C Tables 4.2.6.8 and 6.1.1.4'
H H 0.0000 0.0000 'International Tables Vol C Tables 4.2.6.8 and 6.1.1.4'
N N 0.0061 0.0033 'International Tables Vol C Tables 4.2.6.8 and 6.1.1.4'
O O 0.0106 0.0060 'International Tables Vol C Tables 4.2.6.8 and 6.1.1.4'
F F 0.0171 0.0103 'International Tables Vol C Tables 4.2.6.8 and 6.1.1.4'
S S 0.1246 0.1234 'International Tables Vol C Tables 4.2.6.8 and 6.1.1.4'
Br Br -0.2901 2.4595 'International Tables Vol C Tables 4.2.6.8 and 6.1.1.4'

loop_
_geom_angle_atom_site_label_1
_geom_angle_atom_site_label_2
_geom_angle_atom_site_label_3
_geom_angle
O3 S1 O4 120.26(11)
O3 S1 N1 108.71(11)
O4 S1 N1 105.30(11)
O3 S1 C6 107.77(12)
O4 S1 C6 107.30(11)
N1 S1 C6 106.79(11)
C2 O1 H1O 108(2)
C4 O2 H2O 113(3)
C5 N1 S1 122.23(17)
C5 N1 H1N 117(2)
S1 N1 H1N 110(2)
C5 C1 C2 105.29(18)
C5 C1 Br1 112.49(16)
C2 C1 Br1 114.08(15)
C5 C1 H1 108.3
C2 C1 H1 108.3
Br1 C1 H1 108.3
O1 C2 C3 109.49(19)
O1 C2 C1 111.27(19)
C3 C2 C1 102.48(18)
O1 C2 H2 111.1
C3 C2 H2 111.1
C1 C2 H2 111.1
C2 C3 C4 107.68(19)
C2 C3 H3A 110.2
C4 C3 H3A 110.2
C2 C3 H3B 110.2
C4 C3 H3B 110.2
H3A C3 H3B 108.5
O2 C4 C5 112.3(2)
O2 C4 C3 114.22(19)
C5 C4 C3 106.09(18)
O2 C4 H4 108.0
C5 C4 H4 108.0
C3 C4 H4 108.0
N1 C5 C1 112.80(19)
N1 C5 C4 112.40(19)
C1 C5 C4 103.31(19)
N1 C5 H5 109.4
C1 C5 H5 109.4
C4 C5 H5 109.4
C11 C6 C7 121.4(2)
C11 C6 S1 119.51(19)
C7 C6 S1 118.87(19)
C8 C7 C6 119.1(2)
C8 C7 H7 120.4
C6 C7 H7 120.4
C9 C8 C7 119.5(2)
C9 C8 H8 120.2
C7 C8 H8 120.2
C8 C9 C10 121.3(2)
C8 C9 C12 118.2(2)
C10 C9 C12 120.5(2)
C11 C10 C9 119.5(2)
C11 C10 H10 120.2
C9 C10 H10 120.2
C10 C11 C6 119.1(2)
C10 C11 H11 120.5
C6 C11 H11 120.5
F2 C12 F1 106.8(2)
F2 C12 F3 106.5(2)
F1 C12 F3 105.4(2)
F2 C12 C9 113.6(2)
F1 C12 C9 112.4(2)
F3 C12 C9 111.6(2)

loop_
_geom_bond_atom_site_label_1
_geom_bond_atom_site_label_2
_geom_bond_distance
Br1 C1 1.943(2)
S1 O3 1.4300(19)
S1 O4 1.4428(18)
S1 N1 1.612(2)
S1 C6 1.768(3)
O1 C2 1.426(3)
O1 H1O 0.822(18)
F1 C12 1.347(3)
F2 C12 1.335(3)
F3 C12 1.353(3)
O2 C4 1.423(3)
O2 H2O 0.801(18)
N1 C5 1.467(3)
N1 H1N 0.83(3)
C1 C5 1.525(3)
C1 C2 1.537(3)
C1 H1 1.0000
C2 C3 1.536(3)
C2 H2 1.0000
C3 C4 1.541(3)
C3 H3A 0.9900
C3 H3B 0.9900
C4 C5 1.538(3)
C4 H4 1.0000
C5 H5 1.0000
C6 C11 1.389(3)
C6 C7 1.391(3)
C7 C8 1.389(4)
C7 H7 0.9500
C8 C9 1.381(4)
C8 H8 0.9500
C9 C10 1.390(4)
C9 C12 1.495(4)
C10 C11 1.386(4)
C10 H10 0.9500
C11 H11 0.9500

loop_
_geom_hbond_atom_site_label_D
_geom_hbond_atom_site_label_H
_geom_hbond_atom_site_label_A
_geom_hbond_distance_DH
_geom_hbond_distance_HA
_geom_hbond_distance_DA
_geom_hbond_angle_DHA
_geom_hbond_site_symmetry_A
O1 H1O O2 0.822(18) 1.88(2) 2.670(2) 161(3) 4_676
O2 H2O O4 0.801(18) 2.08(2) 2.869(3) 169(4) 1_655
N1 H1N O1 0.83(3) 1.98(3) 2.800(3) 175(3) 1_455

loop_
_geom_torsion_atom_site_label_1
_geom_torsion_atom_site_label_2
_geom_torsion_atom_site_label_3
_geom_torsion_atom_site_label_4
_geom_torsion
O3 S1 N1 C5 -44.6(2)
O4 S1 N1 C5 -174.66(18)
C6 S1 N1 C5 71.5(2)
C5 C1 C2 O1 -79.8(2)
Br1 C1 C2 O1 44.0(2)
C5 C1 C2 C3 37.1(2)
Br1 C1 C2 C3 160.93(16)
O1 C2 C3 C4 96.6(2)
C1 C2 C3 C4 -21.6(2)
C2 C3 C4 O2 -125.5(2)
C2 C3 C4 C5 -1.3(3)
S1 N1 C5 C1 -130.61(19)
S1 N1 C5 C4 113.1(2)
C2 C1 C5 N1 -159.89(19)
Br1 C1 C5 N1 75.3(2)
C2 C1 C5 C4 -38.3(2)
Br1 C1 C5 C4 -163.09(15)
O2 C4 C5 N1 -88.7(2)
C3 C4 C5 N1 145.9(2)
O2 C4 C5 C1 149.41(18)
C3 C4 C5 C1 24.0(2)
O3 S1 C6 C11 -164.29(19)
O4 S1 C6 C11 -33.4(2)
N1 S1 C6 C11 79.1(2)
O3 S1 C6 C7 20.8(2)
O4 S1 C6 C7 151.65(19)
N1 S1 C6 C7 -95.9(2)
C11 C6 C7 C8 0.5(4)
S1 C6 C7 C8 175.35(19)
C6 C7 C8 C9 -0.8(4)
C7 C8 C9 C10 0.6(4)
C7 C8 C9 C12 179.9(2)
C8 C9 C10 C11 0.0(4)
C12 C9 C10 C11 -179.3(2)
C9 C10 C11 C6 -0.2(4)
C7 C6 C11 C10 0.0(4)
S1 C6 C11 C10 -174.80(19)
C8 C9 C12 F2 171.2(2)
C10 C9 C12 F2 -9.4(3)
C8 C9 C12 F1 49.8(3)
C10 C9 C12 F1 -130.9(3)
C8 C9 C12 F3 -68.4(3)
C10 C9 C12 F3 110.9(3)
